data_7016562
loop_
_publ_author_name
'Alvarez, M. Angeles'
'Garc\'ia, M Esther'
'Ruiz, Miguel A.'
'Vega, M. Fernanda'

_publ_section_title
;
 C-X bond formation and cleavage in the reactions of the ditungsten
 hydride complex [W(2)(\h(5)-C(5)H(5))(2)(H)(\m-PCy(2))(CO)(2)] with
 small molecules having multiple C-X bonds (X = C, N, O).
;
_journal_issue 33
_journal_name_full 'Dalton transactions (Cambridge, England : 2003)'
_journal_page_first 8294
_journal_page_last 8297
_journal_paper_doi 10.1039/c1dt10871a
_journal_volume 40
_journal_year 2011
_chemical_compound_source 'synthesis as described'
_chemical_formula_moiety 'C32 H41 O3 P W2, C H2 Cl2'
_chemical_formula_sum 'C33 H43 Cl2 O3 P W2'
_chemical_formula_weight 957.22
_chemical_name_systematic
;
?
;
_space_group_IT_number 14
_symmetry_cell_setting monoclinic
_symmetry_Int_Tables_number 14
_symmetry_space_group_name_Hall '-P 2ybc'
_symmetry_space_group_name_H-M 'P 1 21/c 1'
_atom_sites_solution_hydrogens geom
_atom_sites_solution_primary direct
_atom_sites_solution_secondary difmap
_audit_conform_dict_location ftp://ftp.iucr.org/pub/cif_core.dic
_audit_conform_dict_name cif_core.dic
_audit_conform_dict_version 2.4
_audit_creation_method 'WinGX routine CIF_UPDATE'
_cell_angle_alpha 90
_cell_angle_beta 102.867(5)
_cell_angle_gamma 90
_cell_formula_units_Z 4
_cell_length_a 11.693(4)
_cell_length_b 12.758(5)
_cell_length_c 22.391(8)
_cell_measurement_reflns_used 1825
_cell_measurement_temperature 100.0(1)
_cell_measurement_theta_max 26.46
_cell_measurement_theta_min 2.455
_cell_measurement_wavelength 0.71073
_cell_volume 3256(2)
_computing_cell_refinement 'Brucker Smart'
_computing_data_collection 'Brucker Smart'
_computing_data_reduction 'Brucker Smart'
_computing_molecular_graphics 'Ortep-3 for Windows (Farrugia, 1997)'
_computing_publication_material 'WinGX publication routines (Farrugia, 1999)'
_computing_structure_refinement 'SHELXL-97 (Sheldrick, 2008)'
_computing_structure_solution 'SHELXL-97 (Sheldrick, 2008)'
_diffrn_ambient_temperature 100(2)
_diffrn_measured_fraction_theta_full 1
_diffrn_measured_fraction_theta_max 1
_diffrn_measurement_device_type 'Smart-CCD-1000 BRUKER'
_diffrn_measurement_method 'omega scans'
_diffrn_radiation_monochromator graphite
_diffrn_radiation_probe x-ray
_diffrn_radiation_source 'fine-focus sealed tube'
_diffrn_radiation_type MoK\a
_diffrn_radiation_wavelength 0.71073
_diffrn_reflns_av_R_equivalents 0.0680
_diffrn_reflns_av_unetI/netI 0.0463
_diffrn_reflns_limit_h_max 14
_diffrn_reflns_limit_h_min -14
_diffrn_reflns_limit_k_max 15
_diffrn_reflns_limit_k_min 0
_diffrn_reflns_limit_l_max 27
_diffrn_reflns_limit_l_min 0
_diffrn_reflns_number 36132
_diffrn_reflns_theta_full 26.02
_diffrn_reflns_theta_max 26.02
_diffrn_reflns_theta_min 1.79
_exptl_absorpt_coefficient_mu 7.305
_exptl_absorpt_correction_T_max 0.557
_exptl_absorpt_correction_T_min 0.305
_exptl_absorpt_correction_type multi-scan
_exptl_absorpt_process_details 'BRUKER Sadabs'
_exptl_crystal_colour orange
_exptl_crystal_density_diffrn 1.953
_exptl_crystal_density_method 'not measured'
_exptl_crystal_description plate
_exptl_crystal_F_000 1848
_exptl_crystal_size_max 0.32
_exptl_crystal_size_mid 0.14
_exptl_crystal_size_min 0.08
_refine_diff_density_max 5.943
_refine_diff_density_min -2.359
_refine_diff_density_rms 0.295
_refine_ls_extinction_method none
_refine_ls_goodness_of_fit_ref 1.105
_refine_ls_hydrogen_treatment constr
_refine_ls_matrix_type full
_refine_ls_number_parameters 371
_refine_ls_number_reflns 6420
_refine_ls_number_restraints 7
_refine_ls_restrained_S_all 1.105
_refine_ls_R_factor_all 0.066
_refine_ls_R_factor_gt 0.0483
_refine_ls_shift/su_max 0.001
_refine_ls_shift/su_mean 0
_refine_ls_structure_factor_coef Fsqd
_refine_ls_weighting_details 'calc w=1/[\s^2^(Fo^2^)+(0.0601P)^2^+69.1612P] where P=(Fo^2^+2Fc^2^)/3'
_refine_ls_weighting_scheme calc
_refine_ls_wR_factor_gt 0.1228
_refine_ls_wR_factor_ref 0.1362
_reflns_number_gt 5252
_reflns_number_total 6420
_reflns_threshold_expression >2\s(I)
_cod_data_source_file c1dt10871a.txt
_cod_data_source_block compound8R
_cod_database_code 7016562

loop_
_symmetry_equiv_pos_as_xyz
'x, y, z'
'-x, y+1/2, -z+1/2'
'-x, -y, -z'
'x, -y-1/2, z-1/2'

loop_
_atom_site_label
_atom_site_type_symbol
_atom_site_fract_x
_atom_site_fract_y
_atom_site_fract_z
_atom_site_U_iso_or_equiv
_atom_site_adp_type
_atom_site_occupancy
_atom_site_symmetry_multiplicity
_atom_site_calc_flag
_atom_site_refinement_flags
W1 W 0.35407(3) 0.19109(3) 0.313084(17) 0.01254(13) Uani 1 1 d .
W2 W 0.46242(3) 0.34417(3) 0.400260(17) 0.01324(13) Uani 1 1 d .
P1 P 0.2845(2) 0.36330(19) 0.32145(11) 0.0126(5) Uani 1 1 d .
O1 O 0.4608(7) 0.2806(6) 0.2080(3) 0.0255(17) Uani 1 1 d .
O2 O 0.4016(6) 0.3420(5) 0.4639(3) 0.0178(15) Uani 1 1 d .
O3 O 0.5306(6) 0.1381(6) 0.3527(3) 0.0178(15) Uani 1 1 d .
C1 C 0.4234(10) 0.2496(8) 0.2482(5) 0.022(2) Uani 1 1 d .
C2 C 0.4873(9) 0.1813(7) 0.3967(4) 0.013(2) Uani 1 1 d .
C3 C 0.4913(9) 0.1150(8) 0.4531(4) 0.016(2) Uani 1 1 d .
H3A H 0.4947 0.0415 0.4424 0.019 Uiso 1 1 calc R
H3B H 0.4202 0.1261 0.4677 0.019 Uiso 1 1 calc R
C4 C 0.5966(9) 0.1417(8) 0.5036(5) 0.019(2) Uani 1 1 d .
C5 C 0.5873(9) 0.1867(8) 0.5588(5) 0.016(2) Uani 1 1 d .
H5 H 0.5133 0.2003 0.5658 0.02 Uiso 1 1 calc R
C6 C 0.6852(10) 0.2118(8) 0.6034(5) 0.022(2) Uani 1 1 d .
H6 H 0.676 0.2429 0.6396 0.026 Uiso 1 1 calc R
C7 C 0.7969(10) 0.1915(9) 0.5952(5) 0.023(2) Uani 1 1 d .
C8 C 0.8089(10) 0.1456(9) 0.5405(5) 0.025(2) Uani 1 1 d .
H8 H 0.8834 0.1311 0.5344 0.03 Uiso 1 1 calc R
C9 C 0.7111(9) 0.1212(8) 0.4951(5) 0.018(2) Uani 1 1 d .
H9 H 0.7207 0.0911 0.4587 0.022 Uiso 1 1 calc R
C10 C 0.9042(11) 0.2148(10) 0.6455(6) 0.034(3) Uani 1 1 d .
H10A H 0.8901 0.2761 0.6676 0.051 Uiso 1 1 calc R
H10B H 0.9705 0.2266 0.6276 0.051 Uiso 1 1 calc R
H10C H 0.9199 0.1562 0.673 0.051 Uiso 1 1 calc R
C11 C 0.1756(9) 0.1237(8) 0.3223(5) 0.019(2) Uani 1 1 d .
H11 H 0.1292 0.161 0.3436 0.023 Uiso 1 1 calc R
C12 C 0.1737(9) 0.1339(8) 0.2587(5) 0.018(2) Uani 1 1 d .
H12 H 0.1267 0.1796 0.2314 0.021 Uiso 1 1 calc R
C13 C 0.2572(9) 0.0613(8) 0.2441(5) 0.019(2) Uani 1 1 d .
H13 H 0.2727 0.0498 0.2056 0.023 Uiso 1 1 calc R
C14 C 0.3116(10) 0.0106(8) 0.2993(5) 0.020(2) Uani 1 1 d .
H14 H 0.3714 -0.0388 0.3038 0.025 Uiso 1 1 calc R
C15 C 0.2594(10) 0.0479(8) 0.3470(5) 0.021(2) Uani 1 1 d .
H15 H 0.2777 0.0256 0.3876 0.025 Uiso 1 1 calc R
C16 C 0.6645(9) 0.3474(9) 0.3951(5) 0.026(2) Uani 1 1 d U
H16 H 0.7062 0.285 0.397 0.031 Uiso 1 1 calc R
C17 C 0.6045(9) 0.3978(9) 0.3409(5) 0.024(2) Uani 1 1 d U
H17 H 0.6013 0.3757 0.301 0.029 Uiso 1 1 calc R
C18 C 0.5507(10) 0.4874(9) 0.3586(6) 0.027(3) Uani 1 1 d .
H18 H 0.5034 0.5339 0.3321 0.032 Uiso 1 1 calc R
C19 C 0.5799(11) 0.4956(10) 0.4233(6) 0.034(3) Uani 1 1 d .
H19 H 0.5577 0.5482 0.4471 0.04 Uiso 1 1 calc R
C20 C 0.6507(11) 0.4059(11) 0.4443(6) 0.036(3) Uani 1 1 d .
H20 H 0.6825 0.3897 0.4852 0.043 Uiso 1 1 calc R
C21 C 0.2764(9) 0.4579(8) 0.2582(4) 0.015(2) Uani 1 1 d .
H21 H 0.3551 0.4606 0.2498 0.018 Uiso 1 1 calc R
C22 C 0.1941(9) 0.4203(8) 0.1989(4) 0.017(2) Uani 1 1 d .
H22A H 0.1143 0.4177 0.2045 0.021 Uiso 1 1 calc R
H22B H 0.2163 0.3501 0.1893 0.021 Uiso 1 1 calc R
C23 C 0.1998(10) 0.4943(9) 0.1451(4) 0.020(2) Uani 1 1 d .
H23A H 0.2783 0.493 0.1374 0.024 Uiso 1 1 calc R
H23B H 0.1456 0.4702 0.1084 0.024 Uiso 1 1 calc R
C24 C 0.1689(10) 0.6054(9) 0.1594(5) 0.025(2) Uani 1 1 d .
H24A H 0.0887 0.6076 0.1644 0.029 Uiso 1 1 calc R
H24B H 0.1748 0.651 0.1256 0.029 Uiso 1 1 calc R
C25 C 0.2518(11) 0.6443(8) 0.2182(5) 0.024(2) Uani 1 1 d .
H25A H 0.2299 0.7148 0.2274 0.029 Uiso 1 1 calc R
H25B H 0.3316 0.6463 0.2124 0.029 Uiso 1 1 calc R
C26 C 0.2454(10) 0.5708(8) 0.2720(5) 0.021(2) Uani 1 1 d .
H26A H 0.2995 0.5951 0.3087 0.025 Uiso 1 1 calc R
H26B H 0.1669 0.5726 0.2794 0.025 Uiso 1 1 calc R
C27 C 0.1598(9) 0.3865(8) 0.3593(4) 0.016(2) Uani 1 1 d .
H27 H 0.1618 0.3274 0.3874 0.019 Uiso 1 1 calc R
C28 C 0.0372(9) 0.3814(8) 0.3155(5) 0.017(2) Uani 1 1 d .
H28A H 0.027 0.4409 0.2878 0.02 Uiso 1 1 calc R
H28B H 0.0309 0.3179 0.2911 0.02 Uiso 1 1 calc R
C29 C -0.0580(9) 0.3823(9) 0.3521(5) 0.020(2) Uani 1 1 d .
H29A H -0.0517 0.3196 0.3771 0.024 Uiso 1 1 calc R
H29B H -0.1345 0.3822 0.3243 0.024 Uiso 1 1 calc R
C30 C -0.0465(9) 0.4789(9) 0.3932(5) 0.021(2) Uani 1 1 d .
H30A H -0.0602 0.5412 0.3678 0.025 Uiso 1 1 calc R
H30B H -0.1064 0.4763 0.417 0.025 Uiso 1 1 calc R
C31 C 0.0716(9) 0.4870(9) 0.4361(5) 0.021(2) Uani 1 1 d .
H31A H 0.0822 0.429 0.4648 0.025 Uiso 1 1 calc R
H31B H 0.0762 0.5517 0.4592 0.025 Uiso 1 1 calc R
C32 C 0.1704(9) 0.4851(8) 0.3999(5) 0.018(2) Uani 1 1 d .
H32A H 0.165 0.5473 0.3746 0.022 Uiso 1 1 calc R
H32B H 0.2462 0.4855 0.4284 0.022 Uiso 1 1 calc R
C33 C 0.2293(11) 0.2963(11) 0.0281(7) 0.040(3) Uani 1 1 d .
H33A H 0.2761 0.351 0.052 0.048 Uiso 1 1 calc R
H33B H 0.2782 0.2607 0.0047 0.048 Uiso 1 1 calc R
Cl1 Cl 0.1856(3) 0.2061(3) 0.07816(15) 0.0427(8) Uani 1 1 d .
Cl2 Cl 0.1098(4) 0.3535(3) -0.02242(17) 0.0499(9) Uani 1 1 d .

loop_
_atom_site_aniso_label
_atom_site_aniso_U_11
_atom_site_aniso_U_22
_atom_site_aniso_U_33
_atom_site_aniso_U_23
_atom_site_aniso_U_13
_atom_site_aniso_U_12
W1 0.0149(2) 0.0127(2) 0.0103(2) -0.00133(14) 0.00351(15) -0.00013(15)
W2 0.0147(2) 0.0145(2) 0.0108(2) -0.00151(14) 0.00345(15) -0.00260(15)
P1 0.0158(13) 0.0113(12) 0.0115(12) -0.0003(9) 0.0046(10) -0.0006(9)
O1 0.031(5) 0.035(5) 0.013(4) 0.003(3) 0.011(3) -0.003(4)
O2 0.021(4) 0.019(4) 0.013(3) -0.002(3) 0.006(3) -0.005(3)
O3 0.014(4) 0.022(4) 0.019(4) -0.001(3) 0.005(3) 0.000(3)
C1 0.023(6) 0.017(6) 0.021(6) -0.004(4) -0.002(4) -0.001(4)
C2 0.014(5) 0.006(4) 0.018(5) -0.005(4) 0.000(4) 0.000(3)
C3 0.020(5) 0.017(5) 0.012(5) 0.003(4) 0.006(4) 0.000(4)
C4 0.021(5) 0.020(6) 0.014(5) -0.003(4) 0.002(4) -0.008(4)
C5 0.010(5) 0.015(5) 0.025(5) -0.002(4) 0.006(4) 0.003(4)
C6 0.031(6) 0.015(5) 0.017(5) -0.003(4) 0.000(4) 0.002(4)
C7 0.021(6) 0.023(6) 0.020(6) 0.003(4) -0.009(4) 0.001(4)
C8 0.021(6) 0.026(6) 0.026(6) 0.005(5) 0.002(5) 0.002(5)
C9 0.021(5) 0.021(5) 0.016(5) 0.000(4) 0.011(4) -0.002(4)
C10 0.033(7) 0.028(7) 0.031(7) -0.003(5) -0.013(5) 0.003(5)
C11 0.019(5) 0.022(6) 0.019(5) -0.005(4) 0.008(4) -0.007(4)
C12 0.016(5) 0.014(5) 0.023(5) -0.009(4) 0.001(4) -0.003(4)
C13 0.014(5) 0.021(6) 0.025(6) 0.004(4) 0.007(4) -0.002(4)
C14 0.025(6) 0.017(5) 0.019(5) -0.012(4) 0.003(4) -0.001(4)
C15 0.030(6) 0.017(5) 0.016(5) -0.002(4) 0.005(4) -0.016(4)
C16 0.013(4) 0.027(5) 0.032(5) 0.002(4) -0.007(4) -0.005(4)
C17 0.018(4) 0.028(5) 0.023(5) 0.001(4) 0.000(4) -0.009(4)
C18 0.018(6) 0.015(5) 0.048(7) 0.007(5) 0.010(5) -0.007(4)
C19 0.029(7) 0.035(7) 0.044(7) -0.025(6) 0.025(6) -0.023(5)
C20 0.026(7) 0.056(9) 0.025(6) 0.005(6) 0.002(5) -0.020(6)
C21 0.018(5) 0.015(5) 0.014(5) 0.002(4) 0.006(4) 0.001(4)
C22 0.020(5) 0.020(5) 0.012(5) 0.003(4) 0.003(4) -0.001(4)
C23 0.026(6) 0.027(6) 0.009(5) 0.001(4) 0.006(4) 0.003(4)
C24 0.031(6) 0.021(6) 0.023(6) 0.012(4) 0.009(5) 0.005(5)
C25 0.039(7) 0.015(5) 0.024(6) 0.003(4) 0.016(5) 0.002(5)
C26 0.026(6) 0.019(5) 0.017(5) -0.001(4) 0.004(4) -0.002(4)
C27 0.022(5) 0.013(5) 0.013(5) 0.002(4) 0.005(4) 0.004(4)
C28 0.023(6) 0.010(5) 0.017(5) -0.004(4) 0.007(4) 0.001(4)
C29 0.014(5) 0.022(6) 0.022(5) -0.001(4) 0.004(4) -0.001(4)
C30 0.016(5) 0.022(6) 0.026(6) -0.001(4) 0.010(4) 0.008(4)
C31 0.022(6) 0.030(6) 0.013(5) -0.003(4) 0.007(4) 0.001(5)
C32 0.019(5) 0.017(5) 0.018(5) -0.007(4) 0.003(4) -0.002(4)
C33 0.031(7) 0.039(8) 0.055(9) -0.023(7) 0.020(6) -0.008(6)
Cl1 0.065(2) 0.0340(18) 0.0322(17) -0.0051(13) 0.0163(16) -0.0041(16)
Cl2 0.080(3) 0.039(2) 0.0378(19) 0.0014(15) 0.0282(19) 0.0056(18)

loop_
_atom_type_symbol
_atom_type_description
_atom_type_scat_dispersion_real
_atom_type_scat_dispersion_imag
_atom_type_scat_source
C C 0.0033 0.0016 'International Tables Vol C Tables 4.2.6.8 and 6.1.1.4'
H H 0 0 'International Tables Vol C Tables 4.2.6.8 and 6.1.1.4'
O O 0.0106 0.006 'International Tables Vol C Tables 4.2.6.8 and 6.1.1.4'
P P 0.1023 0.0942 'International Tables Vol C Tables 4.2.6.8 and 6.1.1.4'
W W -0.849 6.8722 'International Tables Vol C Tables 4.2.6.8 and 6.1.1.4'
Cl Cl 0.1484 0.1585 'International Tables Vol C Tables 4.2.6.8 and 6.1.1.4'

loop_
_geom_angle_atom_site_label_1
_geom_angle_atom_site_label_2
_geom_angle_atom_site_label_3
_geom_angle
C1 W1 C2 109.1(4)
C1 W1 O3 84.7(4)
C2 W1 O3 35.7(3)
C1 W1 C12 102.1(4)
C2 W1 C12 147.1(4)
O3 W1 C12 142.5(3)
C1 W1 C11 137.6(4)
C2 W1 C11 113.2(4)
O3 W1 C11 130.2(3)
C12 W1 C11 36.0(4)
C1 W1 C15 146.9(4)
C2 W1 C15 88.6(4)
O3 W1 C15 95.7(3)
C12 W1 C15 58.9(4)
C11 W1 C15 35.0(4)
C1 W1 C14 112.6(4)
C2 W1 C14 98.5(4)
O3 W1 C14 84.4(3)
C12 W1 C14 58.8(4)
C11 W1 C14 58.7(4)
C15 W1 C14 35.2(4)
C1 W1 P1 84.9(3)
C2 W1 P1 100.4(3)
O3 W1 P1 124.8(2)
C12 W1 P1 92.6(3)
C11 W1 P1 90.3(3)
C15 W1 P1 120.1(3)
C14 W1 P1 148.3(3)
C1 W1 C13 89.9(4)
C2 W1 C13 132.3(4)
O3 W1 C13 108.8(3)
C12 W1 C13 35.7(3)
C11 W1 C13 59.2(4)
C15 W1 C13 58.5(4)
C14 W1 C13 34.8(4)
P1 W1 C13 125.3(3)
C1 W1 W2 93.0(3)
C2 W1 W2 47.2(2)
O3 W1 W2 72.29(19)
C12 W1 W2 142.5(2)
C11 W1 W2 117.8(3)
C15 W1 W2 118.8(3)
C14 W1 W2 143.7(3)
P1 W1 W2 54.37(6)
C13 W1 W2 176.9(2)
O2 W2 C2 95.8(4)
O2 W2 C20 100.3(4)
C2 W2 C20 102.9(5)
O2 W2 C19 99.2(4)
C2 W2 C19 137.6(4)
C20 W2 C19 35.4(5)
O2 W2 C18 128.8(4)
C2 W2 C18 131.8(4)
C20 W2 C18 57.3(4)
C19 W2 C18 34.7(4)
O2 W2 C16 129.2(4)
C2 W2 C16 82.4(4)
C20 W2 C16 33.7(4)
C19 W2 C16 57.5(4)
C18 W2 C16 56.7(4)
O2 W2 P1 99.1(2)
C2 W2 P1 100.1(3)
C20 W2 P1 148.0(3)
C19 W2 P1 116.1(4)
C18 W2 P1 90.8(3)
C16 W2 P1 131.3(3)
O2 W2 C17 155.1(4)
C2 W2 C17 98.0(4)
C20 W2 C17 56.3(4)
C19 W2 C17 57.1(4)
C18 W2 C17 33.8(4)
C16 W2 C17 34.0(4)
P1 W2 C17 98.8(3)
O2 W2 W1 110.6(2)
C2 W2 W1 48.8(3)
C20 W2 W1 138.8(4)
C19 W2 W1 149.2(3)
C18 W2 W1 114.9(3)
C16 W2 W1 105.8(3)
P1 W2 W1 52.52(6)
C17 W2 W1 94.1(3)
C21 P1 C27 109.4(5)
C21 P1 W1 120.4(3)
C27 P1 W1 120.1(3)
C21 P1 W2 120.9(3)
C27 P1 W2 108.5(3)
W1 P1 W2 73.11(7)
C2 O3 W1 71.8(5)
O1 C1 W1 176.6(9)
O3 C2 C3 116.3(8)
O3 C2 W2 121.2(7)
C3 C2 W2 120.0(7)
O3 C2 W1 72.6(5)
C3 C2 W1 129.8(7)
W2 C2 W1 84.1(3)
C2 C3 C4 111.6(8)
C2 C3 H3A 109.3
C4 C3 H3A 109.3
C2 C3 H3B 109.3
C4 C3 H3B 109.3
H3A C3 H3B 108
C5 C4 C9 117.3(9)
C5 C4 C3 123.2(9)
C9 C4 C3 119.6(9)
C6 C5 C4 121.6(10)
C6 C5 H5 119.2
C4 C5 H5 119.2
C5 C6 C7 121.1(10)
C5 C6 H6 119.4
C7 C6 H6 119.4
C6 C7 C8 118.5(10)
C6 C7 C10 121.0(11)
C8 C7 C10 120.4(11)
C9 C8 C7 120.8(10)
C9 C8 H8 119.6
C7 C8 H8 119.6
C8 C9 C4 120.7(10)
C8 C9 H9 119.7
C4 C9 H9 119.7
C7 C10 H10A 109.5
C7 C10 H10B 109.5
H10A C10 H10B 109.5
C7 C10 H10C 109.5
H10A C10 H10C 109.5
H10B C10 H10C 109.5
C15 C11 C12 108.1(9)
C15 C11 W1 74.1(6)
C12 C11 W1 71.9(6)
C15 C11 H11 125.9
C12 C11 H11 125.9
W1 C11 H11 119.9
C11 C12 C13 108.0(10)
C11 C12 W1 72.1(6)
C13 C12 W1 74.7(6)
C11 C12 H12 126
C13 C12 H12 126
W1 C12 H12 119.1
C14 C13 C12 106.9(9)
C14 C13 W1 72.2(6)
C12 C13 W1 69.6(6)
C14 C13 H13 126.5
C12 C13 H13 126.5
W1 C13 H13 123.4
C13 C14 C15 108.6(10)
C13 C14 W1 73.1(6)
C15 C14 W1 71.9(6)
C13 C14 H14 125.7
C15 C14 H14 125.7
W1 C14 H14 121
C11 C15 C14 108.3(9)
C11 C15 W1 70.9(6)
C14 C15 W1 72.9(6)
C11 C15 H15 125.9
C14 C15 H15 125.9
W1 C15 H15 122
C20 C16 C17 108.5(11)
C20 C16 W2 71.1(7)
C17 C16 W2 75.1(6)
C20 C16 H16 125.7
C17 C16 H16 125.7
W2 C16 H16 119.8
C18 C17 C16 107.2(11)
C18 C17 W2 70.9(6)
C16 C17 W2 70.9(6)
C18 C17 H17 126.4
C16 C17 H17 126.4
W2 C17 H17 123.4
C17 C18 C19 109.1(11)
C17 C18 W2 75.4(6)
C19 C18 W2 71.6(6)
C17 C18 H18 125.4
C19 C18 H18 125.4
W2 C18 H18 119.4
C18 C19 C20 105.6(10)
C18 C19 W2 73.7(6)
C20 C19 W2 71.5(7)
C18 C19 H19 127.2
C20 C19 H19 127.2
W2 C19 H19 119.6
C16 C20 C19 109.5(11)
C16 C20 W2 75.2(7)
C19 C20 W2 73.1(7)
C16 C20 H20 125.2
C19 C20 H20 125.2
W2 C20 H20 118.2
C26 C21 C22 109.7(8)
C26 C21 P1 115.8(7)
C22 C21 P1 112.0(7)
C26 C21 H21 106.2
C22 C21 H21 106.2
P1 C21 H21 106.2
C21 C22 C23 110.9(8)
C21 C22 H22A 109.5
C23 C22 H22A 109.5
C21 C22 H22B 109.5
C23 C22 H22B 109.5
H22A C22 H22B 108
C24 C23 C22 110.7(8)
C24 C23 H23A 109.5
C22 C23 H23A 109.5
C24 C23 H23B 109.5
C22 C23 H23B 109.5
H23A C23 H23B 108.1
C23 C24 C25 110.5(9)
C23 C24 H24A 109.6
C25 C24 H24A 109.6
C23 C24 H24B 109.6
C25 C24 H24B 109.6
H24A C24 H24B 108.1
C24 C25 C26 110.0(9)
C24 C25 H25A 109.7
C26 C25 H25A 109.7
C24 C25 H25B 109.7
C26 C25 H25B 109.7
H25A C25 H25B 108.2
C21 C26 C25 111.1(8)
C21 C26 H26A 109.4
C25 C26 H26A 109.4
C21 C26 H26B 109.4
C25 C26 H26B 109.4
H26A C26 H26B 108
C32 C27 C28 110.5(8)
C32 C27 P1 115.5(7)
C28 C27 P1 114.4(7)
C32 C27 H27 105.1
C28 C27 H27 105.1
P1 C27 H27 105.1
C29 C28 C27 110.1(8)
C29 C28 H28A 109.6
C27 C28 H28A 109.6
C29 C28 H28B 109.6
C27 C28 H28B 109.6
H28A C28 H28B 108.2
C28 C29 C30 110.8(9)
C28 C29 H29A 109.5
C30 C29 H29A 109.5
C28 C29 H29B 109.5
C30 C29 H29B 109.5
H29A C29 H29B 108.1
C31 C30 C29 112.7(9)
C31 C30 H30A 109.1
C29 C30 H30A 109.1
C31 C30 H30B 109.1
C29 C30 H30B 109.1
H30A C30 H30B 107.8
C30 C31 C32 110.6(8)
C30 C31 H31A 109.5
C32 C31 H31A 109.5
C30 C31 H31B 109.5
C32 C31 H31B 109.5
H31A C31 H31B 108.1
C27 C32 C31 110.5(8)
C27 C32 H32A 109.5
C31 C32 H32A 109.5
C27 C32 H32B 109.5
C31 C32 H32B 109.5
H32A C32 H32B 108.1
Cl2 C33 Cl1 112.4(7)
Cl2 C33 H33A 109.1
Cl1 C33 H33A 109.1
Cl2 C33 H33B 109.1
Cl1 C33 H33B 109.1
H33A C33 H33B 107.9

loop_
_geom_bond_atom_site_label_1
_geom_bond_atom_site_label_2
_geom_bond_distance
W1 C1 1.963(11)
W1 C2 2.156(10)
W1 O3 2.166(7)
W1 C12 2.306(10)
W1 C11 2.308(10)
W1 C15 2.349(10)
W1 C14 2.361(10)
W1 P1 2.364(3)
W1 C13 2.373(11)
W1 W2 2.8510(8)
W2 O2 1.729(7)
W2 C2 2.102(9)
W2 C20 2.339(12)
W2 C19 2.360(11)
W2 C18 2.388(10)
W2 C16 2.391(11)
W2 P1 2.422(3)
W2 C17 2.445(11)
P1 C21 1.846(10)
P1 C27 1.866(10)
O1 C1 1.153(13)
O3 C2 1.324(12)
C2 C3 1.512(13)
C3 C4 1.513(14)
C3 H3A 0.97
C3 H3B 0.97
C4 C5 1.388(14)
C4 C9 1.418(15)
C5 C6 1.379(15)
C5 H5 0.93
C6 C7 1.383(16)
C6 H6 0.93
C7 C8 1.392(16)
C7 C10 1.516(15)
C8 C9 1.385(15)
C8 H8 0.93
C9 H9 0.93
C10 H10A 0.96
C10 H10B 0.96
C10 H10C 0.96
C11 C15 1.401(16)
C11 C12 1.425(15)
C11 H11 0.93
C12 C13 1.435(14)
C12 H12 0.93
C13 C14 1.415(15)
C13 H13 0.93
C14 C15 1.424(15)
C14 H14 0.93
C15 H15 0.93
C16 C20 1.371(18)
C16 C17 1.413(16)
C16 H16 0.93
C17 C18 1.404(16)
C17 H17 0.93
C18 C19 1.415(18)
C18 H18 0.93
C19 C20 1.43(2)
C19 H19 0.93
C20 H20 0.93
C21 C26 1.533(14)
C21 C22 1.534(14)
C21 H21 0.98
C22 C23 1.543(13)
C22 H22A 0.97
C22 H22B 0.97
C23 C24 1.514(15)
C23 H23A 0.97
C23 H23B 0.97
C24 C25 1.533(16)
C24 H24A 0.97
C24 H24B 0.97
C25 C26 1.541(14)
C25 H25A 0.97
C25 H25B 0.97
C26 H26A 0.97
C26 H26B 0.97
C27 C32 1.541(13)
C27 C28 1.548(14)
C27 H27 0.98
C28 C29 1.523(14)
C28 H28A 0.97
C28 H28B 0.97
C29 C30 1.526(15)
C29 H29A 0.97
C29 H29B 0.97
C30 C31 1.500(15)
C30 H30A 0.97
C30 H30B 0.97
C31 C32 1.550(14)
C31 H31A 0.97
C31 H31B 0.97
C32 H32A 0.97
C32 H32B 0.97
C33 Cl2 1.749(15)
C33 Cl1 1.760(15)
C33 H33A 0.97
C33 H33B 0.97
